data_4313416
loop_
_publ_author_name
'Craig J. Medforth'
'Raid E. Haddad'
'Cinzia M. Muzzi'
'Neal R. Dooley'
'Laurent Jaquinod'
'David C. Shyr'
'Daniel J. Nurco'
'Marilyn M. Olmstead'
'Kevin M. Smith'
'Jian-Guo Ma'
'John A. Shelnutt'

_publ_section_title
;
 Unusual Aryl-Porphyrin Rotational Barriers in Peripherally Crowded
 Porphyrins
;
_journal_name_full 'Inorganic Chemistry'
_journal_page_first 2227
_journal_page_last 2241
_journal_paper_doi 10.1021/ic010958a
_journal_volume 42
_journal_year 2003
_chemical_formula_moiety 'C52 H32 N4 Ni S2'
_chemical_formula_sum 'C52 H32 N4 Ni S2'
_chemical_formula_weight 835.68
_chemical_name_common
;
Ni(II) di-(3-thienyl)tetraphenylporphyrin
;
_chemical_name_systematic
;
Ni(II) 5,10,15,20-tetraphenyl-2,3-bis(3-thienyl)porphyrin
;
_space_group_IT_number 15
_symmetry_cell_setting monoclinic
_symmetry_space_group_name_Hall '-C 2yc'
_symmetry_space_group_name_H-M 'C 1 2/c 1'
_atom_sites_solution_hydrogens geom
_atom_sites_solution_primary direct
_atom_sites_solution_secondary difmap
_audit_creation_method SHELXL-97
_cell_angle_alpha 90.00
_cell_angle_beta 105.8080(10)
_cell_angle_gamma 90.00
_cell_formula_units_Z 4
_cell_length_a 24.2800(10)
_cell_length_b 15.3387(6)
_cell_length_c 10.7881(4)
_cell_measurement_reflns_used 5216
_cell_measurement_temperature 90(2)
_cell_measurement_theta_max 31.5
_cell_measurement_theta_min 2.3
_cell_volume 3865.8(3)
_computing_cell_refinement 'Bruker, SAINT'
_computing_data_collection 'Bruker, SMART'
_computing_data_reduction 'Bruker, SAINT'
_computing_molecular_graphics 'SHELXTL 5, XP (Sheldrick, 1994)'
_computing_publication_material 'SHELXL-97 (Sheldrick, 1997)'
_computing_structure_refinement 'SHELXL-97 (Sheldrick, 1997)'
_computing_structure_solution 'SHELXS-97 (Sheldrick, 1990)'
_diffrn_ambient_temperature 90(2)
_diffrn_detector_area_resol_mean 0.83
_diffrn_measured_fraction_theta_full 0.976
_diffrn_measured_fraction_theta_max 0.976
_diffrn_measurement_device_type 'Bruker SMART 1000'
_diffrn_measurement_method \w
_diffrn_radiation_monochromator graphite
_diffrn_radiation_source 'normal-focus sealed tube'
_diffrn_radiation_type MoK\a
_diffrn_radiation_wavelength 0.71073
_diffrn_reflns_av_R_equivalents 0.042
_diffrn_reflns_av_sigmaI/netI 0.033
_diffrn_reflns_limit_h_max 35
_diffrn_reflns_limit_h_min -34
_diffrn_reflns_limit_k_max 22
_diffrn_reflns_limit_k_min -22
_diffrn_reflns_limit_l_max 15
_diffrn_reflns_limit_l_min -15
_diffrn_reflns_number 27265
_diffrn_reflns_theta_full 31.51
_diffrn_reflns_theta_max 31.5
_diffrn_reflns_theta_min 1.6
_diffrn_standards_decay_% <0.1
_diffrn_standards_interval_count
;
Measured at the beginning and end of the data collection.
;
_diffrn_standards_number '50 frames'
_exptl_absorpt_coefficient_mu 0.66
_exptl_absorpt_correction_T_max 0.937
_exptl_absorpt_correction_T_min 0.744
_exptl_absorpt_correction_type empirical
_exptl_absorpt_process_details
;
SADABS 2.0 (Sheldrick, 2000)
;
_exptl_crystal_colour brown
_exptl_crystal_density_diffrn 1.434
_exptl_crystal_density_method 'not measured'
_exptl_crystal_description parallelepiped
_exptl_crystal_F_000 1725
_exptl_crystal_size_max 0.48
_exptl_crystal_size_mid 0.12
_exptl_crystal_size_min 0.10
_refine_diff_density_max 1.855
_refine_diff_density_min -1.139
_refine_diff_density_rms 0.096
_refine_ls_extinction_method none
_refine_ls_goodness_of_fit_ref 1.042
_refine_ls_hydrogen_treatment constr
_refine_ls_matrix_type full
_refine_ls_number_parameters 278
_refine_ls_number_reflns 6283
_refine_ls_number_restraints 36
_refine_ls_restrained_S_all 1.044
_refine_ls_R_factor_all 0.0728
_refine_ls_R_factor_gt 0.0550
_refine_ls_shift/su_max 0.001
_refine_ls_shift/su_mean 0.000
_refine_ls_structure_factor_coef Fsqd
_refine_ls_weighting_details 'calc w=1/[\s^2^(Fo^2^)+(0.0876P)^2^+5.9187P] where P=(Fo^2^+2Fc^2^)/3'
_refine_ls_weighting_scheme calc
_refine_ls_wR_factor_gt 0.1453
_refine_ls_wR_factor_ref 0.1572
_reflns_number_gt 4729
_reflns_number_total 6283
_reflns_threshold_expression >2\s(I)
_cod_data_source_file ic010958a_2.cif
_cod_data_source_block djn156v'
_cod_original_sg_symbol_H-M 'C 2/c'
_cod_database_code 4313416

loop_
_symmetry_equiv_pos_as_xyz
'x, y, z'
'-x, y, -z+1/2'
'x+1/2, y+1/2, z'
'-x+1/2, y+1/2, -z+1/2'
'-x, -y, -z'
'x, -y, z-1/2'
'-x+1/2, -y+1/2, -z'
'x+1/2, -y+1/2, z-1/2'

loop_
_atom_site_label
_atom_site_type_symbol
_atom_site_fract_x
_atom_site_fract_y
_atom_site_fract_z
_atom_site_U_iso_or_equiv
_atom_site_adp_type
_atom_site_occupancy
_atom_site_symmetry_multiplicity
_atom_site_calc_flag
_atom_site_refinement_flags
_atom_site_disorder_assembly
_atom_site_disorder_group
Ni1 Ni 0.0000 0.14941(2) 0.2500 0.01560(11) Uani 1 2 d S . .
N1 N 0.0000 0.01982(15) 0.2500 0.0169(4) Uani 1 2 d S . .
C1 C 0.03881(8) -0.03547(12) 0.33177(18) 0.0170(3) Uani 1 1 d . A .
N2 N 0.06963(7) 0.15003(10) 0.39159(16) 0.0180(3) Uani 1 1 d . A .
C2 C 0.02516(4) -0.12574(6) 0.30404(9) 0.0181(3) Uani 1 1 d . . .
C2A C 0.04984(4) -0.20649(6) 0.36961(9) 0.028(3) Uiso 0.50 1 d PR A 1
C2D C 0.04221(4) -0.24630(6) 0.48228(9) 0.043(3) Uiso 0.28 1 d PR A 1
H2D H 0.0206 -0.2208 0.5343 0.051 Uiso 0.28 1 calc PR A 1
C2C C 0.06896(4) -0.32488(6) 0.50844(9) 0.056(4) Uani 0.50 1 d PRU A 1
H2C H 0.0682 -0.3607 0.5798 0.068 Uiso 0.50 1 calc PR A 1
S1 S 0.10368(4) -0.35028(6) 0.39720(9) 0.0255(2) Uani 0.50 1 d PRU A 1
C2B C 0.08295(4) -0.25604(6) 0.31431(9) 0.0174(19) Uiso 0.28 1 d PR A 1
H2B H 0.0933 -0.2401 0.2386 0.021 Uiso 0.28 1 calc PR A 1
C2B' C 0.0983(5) -0.2524(7) 0.3345(10) 0.0159(18) Uiso 0.22 1 d P B 2
C2D' C 0.05598(6) -0.22034(12) 0.48504(14) 0.038(3) Uiso 0.22 1 d P C 2
C2A* C 0.04892(6) -0.20954(12) 0.36383(14) 0.0140(19) Uani 0.50 1 d PRU A 3
C2D* C 0.08373(6) -0.26772(12) 0.31636(14) 0.0397(19) Uani 0.50 1 d PRU A 3
H2D* H 0.0964 -0.2561 0.2421 0.048 Uiso 0.50 1 calc PR C 3
C2C* C 0.09728(6) -0.34192(12) 0.38758(14) 0.168(9) Uani 0.50 1 d PRU A 3
H2C* H 0.1203 -0.3878 0.3697 0.202 Uiso 0.50 1 calc PR C 3
S2 S 0.06737(6) -0.34111(12) 0.51249(14) 0.0321(4) Uani 0.50 1 d PRU A 3
C2B* C 0.03642(6) -0.24202(12) 0.47002(14) 0.0217(11) Uiso 0.50 1 d PR A 3
H2B* H 0.0132 -0.2130 0.5152 0.026 Uiso 0.50 1 calc PR C 3
N3 N 0.0000 0.27820(15) 0.2500 0.0183(4) Uani 1 2 d S . .
C5 C 0.08615(8) -0.00874(12) 0.42828(18) 0.0176(3) Uani 1 1 d . . .
C5A C 0.12890(8) -0.07204(12) 0.50570(19) 0.0195(4) Uani 1 1 d . A .
C5B C 0.17339(10) -0.10059(15) 0.4589(2) 0.0270(4) Uani 1 1 d . . .
H5BA H 0.1742 -0.0850 0.3742 0.032 Uiso 1 1 calc R A .
C5C C 0.21699(11) -0.15193(16) 0.5344(3) 0.0350(5) Uani 1 1 d . A .
H5CA H 0.2477 -0.1704 0.5019 0.042 Uiso 1 1 calc R . .
C5D C 0.21551(11) -0.17590(17) 0.6568(3) 0.0364(6) Uani 1 1 d . . .
H5DA H 0.2449 -0.2117 0.7081 0.044 Uiso 1 1 calc R A .
C5E C 0.17132(12) -0.1479(2) 0.7044(3) 0.0416(7) Uani 1 1 d . A .
H5EA H 0.1704 -0.1644 0.7886 0.050 Uiso 1 1 calc R . .
C5F C 0.12821(10) -0.09564(19) 0.6297(2) 0.0343(5) Uani 1 1 d . . .
H5FA H 0.0981 -0.0759 0.6635 0.041 Uiso 1 1 calc R A .
C6 C 0.09929(8) 0.07910(12) 0.45498(19) 0.0186(3) Uani 1 1 d . A .
C7 C 0.14889(9) 0.10618(13) 0.5542(2) 0.0223(4) Uani 1 1 d . . .
H7A H 0.1759 0.0692 0.6105 0.027 Uiso 1 1 calc R A .
C8 C 0.14986(9) 0.19437(13) 0.5523(2) 0.0229(4) Uani 1 1 d . A .
H8A H 0.1775 0.2312 0.6070 0.027 Uiso 1 1 calc R . .
C9 C 0.10086(8) 0.22144(13) 0.45129(18) 0.0192(4) Uani 1 1 d . . .
C10 C 0.08793(9) 0.30833(12) 0.42274(19) 0.0196(4) Uani 1 1 d . A .
C10A C 0.12682(9) 0.37668(13) 0.49835(19) 0.0205(4) Uani 1 1 d . . .
C10B C 0.18050(9) 0.39066(15) 0.4793(2) 0.0266(4) Uani 1 1 d . A .
H10A H 0.1922 0.3572 0.4168 0.032 Uiso 1 1 calc R . .
C10C C 0.21709(10) 0.45308(16) 0.5507(3) 0.0327(5) Uani 1 1 d . . .
H10B H 0.2536 0.4625 0.5368 0.039 Uiso 1 1 calc R A .
C10D C 0.20024(10) 0.50196(15) 0.6430(2) 0.0312(5) Uani 1 1 d . A .
H10C H 0.2254 0.5444 0.6923 0.037 Uiso 1 1 calc R . .
C10E C 0.14682(10) 0.48856(14) 0.6626(2) 0.0273(4) Uani 1 1 d . . .
H10D H 0.1353 0.5217 0.7257 0.033 Uiso 1 1 calc R A .
C10F C 0.10992(10) 0.42637(14) 0.5898(2) 0.0245(4) Uani 1 1 d . A .
H10E H 0.0731 0.4178 0.6026 0.029 Uiso 1 1 calc R . .
C11 C 0.03963(9) 0.33371(12) 0.32784(19) 0.0194(4) Uani 1 1 d . . .
C12 C 0.02465(9) 0.42370(13) 0.2981(2) 0.0221(4) Uani 1 1 d . . .
H12A H 0.0454 0.4734 0.3381 0.033(8) Uiso 1 1 calc R . .

loop_
_atom_site_aniso_label
_atom_site_aniso_U_11
_atom_site_aniso_U_22
_atom_site_aniso_U_33
_atom_site_aniso_U_23
_atom_site_aniso_U_13
_atom_site_aniso_U_12
Ni1 0.01636(17) 0.01340(16) 0.01562(17) 0.000 0.00195(12) 0.000
N1 0.0179(10) 0.0154(10) 0.0160(10) 0.000 0.0024(8) 0.000
C1 0.0182(8) 0.0149(8) 0.0177(8) 0.0003(6) 0.0043(7) 0.0005(6)
N2 0.0194(7) 0.0150(7) 0.0180(7) -0.0013(5) 0.0026(6) 0.0012(6)
C2 0.0183(8) 0.0159(8) 0.0200(9) -0.0003(6) 0.0053(7) -0.0010(6)
C2C 0.069(6) 0.067(6) 0.034(5) -0.002(4) 0.017(4) 0.032(4)
S1 0.0296(5) 0.0236(5) 0.0238(5) 0.0042(4) 0.0084(4) 0.0064(4)
C2A* 0.015(2) 0.0070(19) 0.015(2) -0.0022(11) -0.0046(11) 0.0023(11)
C2D* 0.062(4) 0.0057(18) 0.064(4) -0.001(2) 0.038(3) -0.001(2)
C2C* 0.181(12) 0.161(12) 0.173(12) -0.009(8) 0.066(9) 0.012(8)
S2 0.0363(9) 0.0299(6) 0.0324(10) 0.0163(6) 0.0131(7) 0.0142(5)
N3 0.0202(11) 0.0161(10) 0.0171(10) 0.000 0.0024(8) 0.000
C5 0.0172(8) 0.0169(8) 0.0173(8) 0.0006(6) 0.0023(6) 0.0008(6)
C5A 0.0183(8) 0.0147(8) 0.0218(9) 0.0013(6) -0.0010(7) -0.0014(6)
C5B 0.0283(10) 0.0242(10) 0.0265(10) -0.0001(8) 0.0039(8) 0.0082(8)
C5C 0.0322(12) 0.0302(12) 0.0388(13) -0.0011(10) 0.0033(10) 0.0139(9)
C5D 0.0301(12) 0.0271(11) 0.0424(14) 0.0084(10) -0.0067(10) 0.0056(9)
C5E 0.0330(13) 0.0527(17) 0.0349(13) 0.0226(12) 0.0022(10) 0.0041(11)
C5F 0.0253(11) 0.0476(15) 0.0300(11) 0.0170(10) 0.0074(9) 0.0055(10)
C6 0.0187(8) 0.0165(8) 0.0190(8) -0.0012(6) 0.0024(7) 0.0012(6)
C7 0.0211(9) 0.0193(9) 0.0217(9) -0.0024(7) -0.0025(7) 0.0019(7)
C8 0.0229(9) 0.0189(9) 0.0222(9) -0.0043(7) -0.0019(7) 0.0016(7)
C9 0.0191(8) 0.0183(8) 0.0177(8) -0.0019(6) 0.0004(7) 0.0016(7)
C10 0.0217(9) 0.0160(8) 0.0195(9) -0.0032(7) 0.0029(7) -0.0004(7)
C10A 0.0221(9) 0.0156(8) 0.0205(9) -0.0010(7) -0.0001(7) 0.0002(7)
C10B 0.0259(10) 0.0222(10) 0.0305(11) -0.0051(8) 0.0058(8) -0.0011(8)
C10C 0.0262(11) 0.0264(11) 0.0427(13) -0.0060(10) 0.0049(10) -0.0056(9)
C10D 0.0317(11) 0.0215(10) 0.0333(11) -0.0046(8) -0.0030(9) -0.0040(8)
C10E 0.0342(11) 0.0199(9) 0.0240(10) -0.0040(8) 0.0012(8) -0.0001(8)
C10F 0.0277(10) 0.0207(9) 0.0232(9) -0.0029(7) 0.0035(8) -0.0009(7)
C11 0.0223(9) 0.0157(8) 0.0192(8) -0.0015(6) 0.0040(7) 0.0005(7)
C12 0.0250(10) 0.0158(8) 0.0225(9) -0.0012(7) 0.0014(8) -0.0007(7)

loop_
_atom_type_symbol
_atom_type_description
_atom_type_scat_dispersion_real
_atom_type_scat_dispersion_imag
_atom_type_scat_source
C C 0.0033 0.0016 'International Tables Vol C Tables 4.2.6.8 and 6.1.1.4'
H H 0.0000 0.0000 'International Tables Vol C Tables 4.2.6.8 and 6.1.1.4'
N N 0.0061 0.0033 'International Tables Vol C Tables 4.2.6.8 and 6.1.1.4'
Ni Ni 0.3393 1.1124 'International Tables Vol C Tables 4.2.6.8 and 6.1.1.4'
S S 0.1246 0.1234 'International Tables Vol C Tables 4.2.6.8 and 6.1.1.4'

loop_
_geom_angle_atom_site_label_1
_geom_angle_atom_site_label_2
_geom_angle_atom_site_label_3
_geom_angle
_geom_angle_site_symmetry_1
_geom_angle_site_symmetry_3
_geom_angle_publ_flag
N2 Ni1 N2 179.44(9) . 2 ?
N2 Ni1 N3 89.72(5) . . ?
N2 Ni1 N3 89.72(5) 2 . ?
N2 Ni1 N1 90.28(5) . . ?
N2 Ni1 N1 90.28(5) 2 . ?
N3 Ni1 N1 180.0 . . ?
C1 N1 C1 104.8(2) 2 . ?
C1 N1 Ni1 127.59(11) 2 . ?
C1 N1 Ni1 127.59(11) . . ?
C5 C1 N1 125.20(17) . . ?
C5 C1 C2 122.60(16) . . ?
N1 C1 C2 112.20(15) . . ?
C6 N2 C9 104.31(16) . . ?
C6 N2 Ni1 127.61(13) . . ?
C9 N2 Ni1 128.08(13) . . ?
C1 C2 C2 105.38(8) . 2 ?
C1 C2 C2A 132.15(8) . . ?
C2 C2 C2A 122.265(7) 2 . ?
C1 C2 C2A* 134.81(13) . . ?
C2 C2 C2A* 119.72(8) 2 . ?
C2A C2 C2A* 2.92(8) . . ?
C2B C2A C2D 111.6 . . ?
C2B C2A C2 118.2 . . ?
C2D C2A C2 130.1 . . ?
C2C C2D C2A 113.1 . . ?
C2D C2C S1 111.0 . . ?
C2C S1 C2B 92.5 . . ?
C2A C2B S1 111.7 . . ?
C2B* C2A* C2D* 111.5 . . ?
C2B* C2A* C2 122.37(7) . . ?
C2D* C2A* C2 126.05(7) . . ?
C2C* C2D* C2A* 113.5 . . ?
C2D* C2C* S2 110.6 . . ?
C2C* S2 C2B* 92.6 . . ?
C2A* C2B* S2 111.8 . . ?
C11 N3 C11 104.1(2) . 2 ?
C11 N3 Ni1 127.96(11) . . ?
C11 N3 Ni1 127.96(11) 2 . ?
C1 C5 C6 122.44(17) . . ?
C1 C5 C5A 122.26(17) . . ?
C6 C5 C5A 115.19(16) . . ?
C5B C5A C5F 119.0(2) . . ?
C5B C5A C5 119.55(18) . . ?
C5F C5A C5 121.1(2) . . ?
C5A C5B C5C 120.7(2) . . ?
C5D C5C C5B 119.8(2) . . ?
C5E C5D C5C 119.9(2) . . ?
C5D C5E C5F 120.3(3) . . ?
C5E C5F C5A 120.3(2) . . ?
N2 C6 C5 126.86(17) . . ?
N2 C6 C7 111.09(17) . . ?
C5 C6 C7 122.03(18) . . ?
C8 C7 C6 106.98(17) . . ?
C7 C8 C9 106.61(17) . . ?
C10 C9 N2 126.49(17) . . ?
C10 C9 C8 122.48(18) . . ?
N2 C9 C8 111.02(17) . . ?
C9 C10 C11 121.98(18) . . ?
C9 C10 C10A 118.83(17) . . ?
C11 C10 C10A 119.17(17) . . ?
C10B C10A C10F 119.27(19) . . ?
C10B C10A C10 120.36(18) . . ?
C10F C10A C10 120.37(19) . . ?
C10C C10B C10A 120.5(2) . . ?
C10B C10C C10D 120.0(2) . . ?
C10E C10D C10C 119.9(2) . . ?
C10D C10E C10F 120.0(2) . . ?
C10A C10F C10E 120.3(2) . . ?
N3 C11 C10 125.72(18) . . ?
N3 C11 C12 111.24(17) . . ?
C10 C11 C12 123.03(18) . . ?
C12 C12 C11 106.72(11) 2 . ?

loop_
_geom_bond_atom_site_label_1
_geom_bond_atom_site_label_2
_geom_bond_distance
_geom_bond_site_symmetry_2
_geom_bond_publ_flag
Ni1 N2 1.9454(16) . ?
Ni1 N2 1.9454(16) 2 ?
Ni1 N3 1.975(2) . ?
Ni1 N1 1.988(2) . ?
N1 C1 1.390(2) 2 ?
N1 C1 1.390(2) . ?
C1 C5 1.386(3) . ?
C1 C2 1.436(2) . ?
N2 C6 1.379(2) . ?
N2 C9 1.387(2) . ?
C2 C2 1.441(2) 2 ?
C2 C2A 1.4706 . ?
C2 C2A* 1.483(2) . ?
C2A C2B 1.3569 . ?
C2A C2D 1.4167 . ?
C2D C2C 1.3617 . ?
C2C S1 1.6894 . ?
S1 C2B 1.7021 . ?
C2A* C2B* 1.3573 . ?
C2A* C2D* 1.4174 . ?
C2D* C2C* 1.3623 . ?
C2C* S2 1.6959 . ?
S2 C2B* 1.7020 . ?
N3 C11 1.384(2) . ?
N3 C11 1.384(2) 2 ?
C5 C6 1.397(3) . ?
C5 C5A 1.498(3) . ?
C5A C5B 1.382(3) . ?
C5A C5F 1.390(3) . ?
C5B C5C 1.391(3) . ?
C5C C5D 1.380(4) . ?
C5D C5E 1.378(4) . ?
C5E C5F 1.389(3) . ?
C6 C7 1.438(3) . ?
C7 C8 1.353(3) . ?
C8 C9 1.439(3) . ?
C9 C10 1.385(3) . ?
C10 C11 1.386(3) . ?
C10 C10A 1.495(3) . ?
C10A C10B 1.391(3) . ?
C10A C10F 1.394(3) . ?
C10B C10C 1.388(3) . ?
C10C C10D 1.393(4) . ?
C10D C10E 1.386(4) . ?
C10E C10F 1.395(3) . ?
C11 C12 1.441(3) . ?
C12 C12 1.353(4) 2 ?
